data_2019045
loop_
_publ_author_name
'Wen, Mei-Feng'
'Lin, Bi-Ting'
'He, Chang-Shuai'
'Wu, Jian-Zhong'

_publ_section_title
;
 Hydrogen-bonding network of
 <i>N</i>,<i>N</i>'-bis[2-(<i>tert</i>-butyldimethylsiloxy)ethyl]ethylenediammonium
 dichloride
;
_journal_coeditor_code LG3111
_journal_issue 7
_journal_name_full 'Acta Crystallographica Section C'
_journal_page_first 787
_journal_page_last 789
_journal_paper_doi 10.1107/S0108270113015084
_journal_volume 69
_journal_year 2013
_chemical_formula_iupac 'C18 H46 N2 O2 Si2 2+ , 2Cl -'
_chemical_formula_moiety 'C18 H46 N2 O2 Si2 2+, 2(Cl -)'
_chemical_formula_sum 'C18 H46 Cl2 N2 O2 Si2'
_chemical_formula_weight 449.65
_chemical_name_common '<i>N</i>,<i>N</i>'-Bis[2-(<i>tert</i>-butyldimethylsiloxy)ethyl]ethylenediammonium dichloride'
_chemical_name_systematic
'2,2,3,3,14,14,15,15-Octamethyl-4,13-dioxa-7,10-diaza-3,14-disilahexadecane-7,10-diium dichloride'
_space_group_IT_number 2
_symmetry_cell_setting triclinic
_symmetry_space_group_name_Hall '-P 1'
_symmetry_space_group_name_H-M 'P -1'
_atom_sites_solution_hydrogens geom
_atom_sites_solution_primary direct
_atom_sites_solution_secondary difmap
_audit_creation_method SHELXL97
_cell_angle_alpha 88.989(2)
_cell_angle_beta 87.640(2)
_cell_angle_gamma 61.736(2)
_cell_formula_units_Z 1
_cell_length_a 6.2088(4)
_cell_length_b 6.4128(6)
_cell_length_c 18.7953(10)
_cell_measurement_reflns_used 7080
_cell_measurement_temperature 150(2)
_cell_measurement_theta_max 54.82
_cell_measurement_theta_min 6.51
_cell_volume 658.57(8)
_computing_cell_refinement 'APEX2 (Bruker, 2004)'
_computing_data_collection 'APEX2 (Bruker, 2004)'
_computing_data_reduction 'APEX2 (Bruker, 2004)'
_computing_molecular_graphics 'ORTEP-3 (Farrugia, 2012)'
_computing_publication_material 'PLATON (Spek, 2009)'
_computing_structure_refinement 'SHELXL97 (Sheldrick, 2008)'
_computing_structure_solution 'SHELXS97 (Sheldrick, 2008)'
_diffrn_ambient_temperature 150(2)
_diffrn_measured_fraction_theta_full 0.998
_diffrn_measured_fraction_theta_max 0.998
_diffrn_measurement_device_type 'Bruker APEXII CCD area-detector'
_diffrn_measurement_method '\f and \w scans'
_diffrn_radiation_monochromator graphite
_diffrn_radiation_source 'fine-focus sealed tube'
_diffrn_radiation_type MoK\a
_diffrn_radiation_wavelength 0.71073
_diffrn_reflns_av_R_equivalents 0.0407
_diffrn_reflns_av_sigmaI/netI 0.0454
_diffrn_reflns_limit_h_max 6
_diffrn_reflns_limit_h_min -7
_diffrn_reflns_limit_k_max 8
_diffrn_reflns_limit_k_min -8
_diffrn_reflns_limit_l_max 23
_diffrn_reflns_limit_l_min -23
_diffrn_reflns_number 7608
_diffrn_reflns_theta_full 27.00
_diffrn_reflns_theta_max 27.00
_diffrn_reflns_theta_min 3.25
_exptl_absorpt_coefficient_mu 0.352
_exptl_absorpt_correction_T_max 0.9459
_exptl_absorpt_correction_T_min 0.8868
_exptl_absorpt_correction_type multi-scan
_exptl_absorpt_process_details 'SADABS (Sheldrick, 2005)'
_exptl_crystal_colour colourless
_exptl_crystal_density_diffrn 1.134
_exptl_crystal_density_method 'not measured'
_exptl_crystal_description plate
_exptl_crystal_F_000 246
_exptl_crystal_size_max 0.35
_exptl_crystal_size_mid 0.24
_exptl_crystal_size_min 0.16
_refine_diff_density_max 0.694
_refine_diff_density_min -0.364
_refine_ls_extinction_method none
_refine_ls_goodness_of_fit_ref 1.066
_refine_ls_hydrogen_treatment constr
_refine_ls_matrix_type full
_refine_ls_number_parameters 123
_refine_ls_number_reflns 2859
_refine_ls_number_restraints 0
_refine_ls_restrained_S_all 1.066
_refine_ls_R_factor_all 0.0460
_refine_ls_R_factor_gt 0.0412
_refine_ls_shift/su_max 0.001
_refine_ls_shift/su_mean 0.000
_refine_ls_structure_factor_coef Fsqd
_refine_ls_weighting_details 'calc w = 1/[\s^2^(Fo^2^)+(0.0552P)^2^+0.3038P] where P=(Fo^2^+2Fc^2^)/3'
_refine_ls_weighting_scheme calc
_refine_ls_wR_factor_gt 0.1110
_refine_ls_wR_factor_ref 0.1147
_reflns_number_gt 2483
_reflns_number_total 2859
_reflns_threshold_expression I>2\s(I)
_cod_data_source_file lg3111.cif
_cod_data_source_block I
_cod_original_sg_symbol_H-M P-1
_cod_database_code 2019045
_cod_database_fobs_code 2019045

loop_
_symmetry_equiv_pos_as_xyz
'x, y, z'
'-x, -y, -z'

loop_
_atom_site_type_symbol
_atom_site_label
_atom_site_fract_x
_atom_site_fract_y
_atom_site_fract_z
_atom_site_U_iso_or_equiv
_atom_site_adp_type
_atom_site_calc_flag
_atom_site_refinement_flags
_atom_site_occupancy
_atom_site_symmetry_multiplicity
Cl Cl1 0.79662(8) 0.84481(8) 0.55047(2) 0.03111(15) Uani d . 1 1
Si Si1 0.79366(8) 0.74565(8) 0.22119(2) 0.02190(15) Uani d . 1 1
O O1 0.8381(3) 0.9500(2) 0.26035(6) 0.0296(3) Uani d . 1 1
N N1 0.6726(2) 1.2484(2) 0.43581(7) 0.0201(3) Uani d . 1 1
H H1D 0.6347 1.1460 0.4594 0.024 Uiso d R 1 1
H H1E 0.8256 1.2143 0.4467 0.024 Uiso d R 1 1
C C1 0.4999(3) 1.4930(3) 0.45974(8) 0.0226(4) Uani d . 1 1
H H1A 0.3331 1.5366 0.4446 0.027 Uiso calc R 1 1
H H1B 0.5499 1.6057 0.4378 0.027 Uiso calc R 1 1
C C2 0.6667(3) 1.2147(3) 0.35779(8) 0.0237(4) Uani d . 1 1
H H2A 0.7075 1.3272 0.3314 0.028 Uiso calc R 1 1
H H2B 0.4998 1.2487 0.3454 0.028 Uiso calc R 1 1
C C3 0.8472(4) 0.9641(3) 0.33584(9) 0.0290(4) Uani d . 1 1
H H3A 1.0143 0.9261 0.3494 0.035 Uiso calc R 1 1
H H3B 0.8025 0.8503 0.3597 0.035 Uiso calc R 1 1
C C4 0.4906(3) 0.7762(4) 0.25201(10) 0.0323(4) Uani d . 1 1
H H4A 0.4769 0.7842 0.3041 0.048 Uiso calc R 1 1
H H4B 0.4758 0.6392 0.2358 0.048 Uiso calc R 1 1
H H4C 0.3597 0.9213 0.2323 0.048 Uiso calc R 1 1
C C5 1.0403(3) 0.4452(3) 0.24472(10) 0.0313(4) Uani d . 1 1
H H5A 1.0434 0.4272 0.2966 0.047 Uiso calc R 1 1
H H5B 1.1987 0.4261 0.2264 0.047 Uiso calc R 1 1
H H5C 1.0083 0.3245 0.2235 0.047 Uiso calc R 1 1
C C6 0.8039(3) 0.8067(3) 0.12290(9) 0.0265(4) Uani d . 1 1
C C7 0.6039(4) 1.0575(4) 0.10578(11) 0.0411(5) Uani d . 1 1
H H7A 0.6139 1.0886 0.0548 0.062 Uiso calc R 1 1
H H7B 0.6270 1.1730 0.1334 0.062 Uiso calc R 1 1
H H7C 0.4429 1.0709 0.1181 0.062 Uiso calc R 1 1
C C8 1.0549(4) 0.7849(4) 0.10001(10) 0.0368(5) Uani d . 1 1
H H8A 1.0573 0.8189 0.0490 0.055 Uiso calc R 1 1
H H8B 1.1836 0.6238 0.1094 0.055 Uiso calc R 1 1
H H8C 1.0835 0.8982 0.1271 0.055 Uiso calc R 1 1
C C9 0.7630(4) 0.6268(4) 0.08066(10) 0.0382(5) Uani d . 1 1
H H9A 0.7653 0.6604 0.0296 0.057 Uiso calc R 1 1
H H9B 0.6041 0.6385 0.0951 0.057 Uiso calc R 1 1
H H9C 0.8932 0.4666 0.0902 0.057 Uiso calc R 1 1

loop_
_atom_site_aniso_label
_atom_site_aniso_U_11
_atom_site_aniso_U_22
_atom_site_aniso_U_33
_atom_site_aniso_U_12
_atom_site_aniso_U_13
_atom_site_aniso_U_23
Cl1 0.0247(2) 0.0366(3) 0.0372(3) -0.0184(2) -0.00962(18) 0.0106(2)
Si1 0.0206(2) 0.0233(3) 0.0209(2) -0.0096(2) -0.00125(18) -0.00182(18)
O1 0.0409(7) 0.0328(7) 0.0198(6) -0.0212(6) 0.0019(5) -0.0061(5)
N1 0.0193(6) 0.0217(7) 0.0201(7) -0.0103(6) -0.0023(5) -0.0003(5)
C1 0.0245(8) 0.0205(8) 0.0212(8) -0.0092(7) -0.0021(6) -0.0018(6)
C2 0.0240(8) 0.0289(9) 0.0182(8) -0.0124(7) -0.0025(6) -0.0015(6)
C3 0.0349(10) 0.0294(9) 0.0205(8) -0.0129(8) -0.0023(7) -0.0053(7)
C4 0.0252(9) 0.0335(10) 0.0338(10) -0.0106(8) -0.0010(7) 0.0065(8)
C5 0.0248(9) 0.0298(9) 0.0336(10) -0.0082(7) -0.0033(7) 0.0015(8)
C6 0.0253(8) 0.0330(9) 0.0209(8) -0.0135(7) -0.0014(7) -0.0028(7)
C7 0.0420(11) 0.0404(12) 0.0301(10) -0.0107(9) -0.0047(8) 0.0079(8)
C8 0.0337(10) 0.0543(13) 0.0275(9) -0.0251(10) 0.0012(8) 0.0010(9)
C9 0.0378(11) 0.0500(13) 0.0301(10) -0.0233(10) -0.0001(8) -0.0120(9)

loop_
_atom_type_symbol
_atom_type_description
_atom_type_scat_dispersion_real
_atom_type_scat_dispersion_imag
_atom_type_scat_source
C C 0.0033 0.0016 'International Tables Vol C Tables 4.2.6.8 and 6.1.1.4'
H H 0.0000 0.0000 'International Tables Vol C Tables 4.2.6.8 and 6.1.1.4'
N N 0.0061 0.0033 'International Tables Vol C Tables 4.2.6.8 and 6.1.1.4'
O O 0.0106 0.0060 'International Tables Vol C Tables 4.2.6.8 and 6.1.1.4'
Cl Cl 0.1484 0.1585 'International Tables Vol C Tables 4.2.6.8 and 6.1.1.4'
Si Si 0.0817 0.0704 'International Tables Vol C Tables 4.2.6.8 and 6.1.1.4'

loop_
_geom_angle_atom_site_label_1
_geom_angle_atom_site_label_2
_geom_angle_atom_site_label_3
_geom_angle_site_symmetry_1
_geom_angle_site_symmetry_3
_geom_angle
O1 Si1 C4 . . 109.19(8)
O1 Si1 C5 . . 109.75(8)
C4 Si1 C5 . . 109.46(9)
O1 Si1 C6 . . 104.78(8)
C4 Si1 C6 . . 111.92(8)
C5 Si1 C6 . . 111.62(8)
C3 O1 Si1 . . 122.76(12)
C1 N1 C2 . . 112.73(12)
C1 N1 H1D . . 109.1
C2 N1 H1D . . 108.9
C1 N1 H1E . . 109.2
C2 N1 H1E . . 108.9
H1D N1 H1E . . 107.9
N1 C1 C1 . 2_686 109.48(16)
N1 C1 H1A . . 109.8
C1 C1 H1A 2_686 . 109.8
N1 C1 H1B . . 109.8
C1 C1 H1B 2_686 . 109.8
H1A C1 H1B . . 108.2
N1 C2 C3 . . 110.79(13)
N1 C2 H2A . . 109.5
C3 C2 H2A . . 109.5
N1 C2 H2B . . 109.5
C3 C2 H2B . . 109.5
H2A C2 H2B . . 108.1
O1 C3 C2 . . 107.19(14)
O1 C3 H3A . . 110.3
C2 C3 H3A . . 110.3
O1 C3 H3B . . 110.3
C2 C3 H3B . . 110.3
H3A C3 H3B . . 108.5
Si1 C4 H4A . . 109.5
Si1 C4 H4B . . 109.5
H4A C4 H4B . . 109.5
Si1 C4 H4C . . 109.5
H4A C4 H4C . . 109.5
H4B C4 H4C . . 109.5
Si1 C5 H5A . . 109.5
Si1 C5 H5B . . 109.5
H5A C5 H5B . . 109.5
Si1 C5 H5C . . 109.5
H5A C5 H5C . . 109.5
H5B C5 H5C . . 109.5
C9 C6 C7 . . 109.11(16)
C9 C6 C8 . . 108.86(15)
C7 C6 C8 . . 108.83(17)
C9 C6 Si1 . . 109.51(13)
C7 C6 Si1 . . 110.24(12)
C8 C6 Si1 . . 110.25(12)
C6 C7 H7A . . 109.5
C6 C7 H7B . . 109.5
H7A C7 H7B . . 109.5
C6 C7 H7C . . 109.5
H7A C7 H7C . . 109.5
H7B C7 H7C . . 109.5
C6 C8 H8A . . 109.5
C6 C8 H8B . . 109.5
H8A C8 H8B . . 109.5
C6 C8 H8C . . 109.5
H8A C8 H8C . . 109.5
H8B C8 H8C . . 109.5
C6 C9 H9A . . 109.5
C6 C9 H9B . . 109.5
H9A C9 H9B . . 109.5
C6 C9 H9C . . 109.5
H9A C9 H9C . . 109.5
H9B C9 H9C . . 109.5

loop_
_geom_bond_atom_site_label_1
_geom_bond_atom_site_label_2
_geom_bond_site_symmetry_2
_geom_bond_distance
Si1 O1 . 1.6520(14)
Si1 C4 . 1.866(2)
Si1 C5 . 1.8667(19)
Si1 C6 . 1.8865(18)
O1 C3 . 1.429(2)
N1 C1 . 1.485(2)
N1 C2 . 1.490(2)
N1 H1D . 0.8999
N1 H1E . 0.9000
C1 C1 2_686 1.518(3)
C1 H1A . 0.9900
C1 H1B . 0.9900
C2 C3 . 1.513(2)
C2 H2A . 0.9900
C2 H2B . 0.9900
C3 H3A . 0.9900
C3 H3B . 0.9900
C4 H4A . 0.9800
C4 H4B . 0.9800
C4 H4C . 0.9800
C5 H5A . 0.9800
C5 H5B . 0.9800
C5 H5C . 0.9800
C6 C9 . 1.534(3)
C6 C7 . 1.535(3)
C6 C8 . 1.541(3)
C7 H7A . 0.9800
C7 H7B . 0.9800
C7 H7C . 0.9800
C8 H8A . 0.9800
C8 H8B . 0.9800
C8 H8C . 0.9800
C9 H9A . 0.9800
C9 H9B . 0.9800
C9 H9C . 0.9800

loop_
_geom_hbond_atom_site_label_D
_geom_hbond_atom_site_label_H
_geom_hbond_atom_site_label_A
_geom_hbond_site_symmetry_A
_geom_hbond_distance_DH
_geom_hbond_distance_HA
_geom_hbond_distance_DA
_geom_hbond_angle_DHA
N1 H1D Cl1 . 0.90 2.42 3.1604(14) 140
N1 H1D Cl1 2_676 0.90 2.66 3.2391(15) 123
N1 H1E Cl1 2_776 0.90 2.19 3.0797(14) 168

loop_
_geom_torsion_atom_site_label_1
_geom_torsion_atom_site_label_2
_geom_torsion_atom_site_label_3
_geom_torsion_atom_site_label_4
_geom_torsion_site_symmetry_4
_geom_torsion
C4 Si1 O1 C3 . 60.90(15)
C5 Si1 O1 C3 . -59.08(15)
C6 Si1 O1 C3 . -179.05(13)
C2 N1 C1 C1 2_686 174.94(17)
C1 N1 C2 C3 . 179.38(15)
Si1 O1 C3 C2 . -127.31(14)
N1 C2 C3 O1 . -177.39(14)
O1 Si1 C6 C9 . -179.67(12)
C4 Si1 C6 C9 . -61.47(15)
C5 Si1 C6 C9 . 61.61(15)
O1 Si1 C6 C7 . -59.61(16)
C4 Si1 C6 C7 . 58.59(17)
C5 Si1 C6 C7 . -178.34(15)
O1 Si1 C6 C8 . 60.57(15)
C4 Si1 C6 C8 . 178.77(14)
C5 Si1 C6 C8 . -58.15(16)
